data_1559973
loop_
_publ_author_name
'Lukyanov, Daniil A.'
'Borisova, Anna S.'
'Levin, Oleg V.'

_publ_section_title
;
 6,6&#x2032;-{[Ethane-1,2-diylbis(azaneylylidene)]bis(methaneylylidene)}bis[2-(hexyloxy)phenolato]
 Nickel(II)
;
_journal_issue 4
_journal_name_full Molbank
_journal_page_first M1174
_journal_paper_doi 10.3390/M1174
_journal_volume 2020
_journal_year 2020
_chemical_formula_moiety 'C28 H38 N2 Ni O4, C H2 Cl2'
_chemical_formula_sum 'C29 H40 Cl2 N2 Ni O4'
_chemical_formula_weight 610.24
_space_group_crystal_system triclinic
_space_group_IT_number 2
_space_group_name_Hall '-P 1'
_space_group_name_H-M_alt 'P -1'
_atom_sites_solution_hydrogens geom
_atom_sites_solution_primary dual
_audit_creation_date 2020-03-18
_audit_creation_method
;
Olex2 1.2
(compiled 2018.05.29 svn.r3508 for OlexSys, GUI svn.r5506)
;
_cell_angle_alpha 97.065(3)
_cell_angle_beta 101.868(3)
_cell_angle_gamma 93.363(3)
_cell_formula_units_Z 2
_cell_length_a 7.6002(3)
_cell_length_b 13.6714(5)
_cell_length_c 14.7436(5)
_cell_measurement_reflns_used 4450
_cell_measurement_temperature 100.01(10)
_cell_measurement_theta_max 28.7290
_cell_measurement_theta_min 3.0230
_cell_volume 1482.24(10)
_computing_cell_refinement 'CrysAlisPro 1.171.40.71a (Rigaku OD, 2020)'
_computing_data_collection 'CrysAlisPro 1.171.40.71a (Rigaku OD, 2020)'
_computing_data_reduction 'CrysAlisPro 1.171.40.71a (Rigaku OD, 2020)'
_computing_molecular_graphics 'Olex2 (Dolomanov et al., 2009)'
_computing_publication_material 'Olex2 (Dolomanov et al., 2009)'
_computing_structure_refinement 'ShelXL (Sheldrick, 2015)'
_computing_structure_solution 'ShelXT (Sheldrick, 2015)'
_diffrn_ambient_environment N~2~
_diffrn_ambient_temperature 100.01(10)
_diffrn_detector 'CCD plate'
_diffrn_detector_area_resol_mean 16.2096
_diffrn_detector_type Eos
_diffrn_measured_fraction_theta_full 0.999
_diffrn_measured_fraction_theta_max 0.897
_diffrn_measurement_details
;
List of Runs (angles in degrees, time in seconds):

  # Type    Start    End  Width  t~exp~   \w     \q     \k     \f   Frames
--------------------------------------------------------------------------
  1  \w    -38.00  42.00   1.00  120.00    --   20.13 -57.00 120.00   80
  2  \w    -48.00  40.00   1.00  120.00    --   20.13 -57.00   0.00   88
  3  \w     -7.00  26.00   1.00  120.00    --   20.13  77.00 120.00   33
  4  \w     -6.00  25.00   1.00  120.00    --   20.13  77.00   0.00   31
  5  \w     -5.00  34.00   1.00  120.00    --   20.13  77.00-120.00   39
  6  \w    -50.00  45.00   1.00  120.00    --   20.13 -38.00-120.00   95
  7  \w      9.00  51.00   1.00  120.00    --   20.13  57.00 -90.00   42
;
_diffrn_measurement_device 'four-circle diffractometer'
_diffrn_measurement_device_type 'Xcalibur, Eos'
_diffrn_measurement_method '\w scans'
_diffrn_orient_matrix_type 'CrysAlisPro convention (1999,Acta A55,543-557)'
_diffrn_orient_matrix_UB_11 0.0509173000
_diffrn_orient_matrix_UB_12 0.0414042000
_diffrn_orient_matrix_UB_13 0.0294114000
_diffrn_orient_matrix_UB_21 -0.0310825000
_diffrn_orient_matrix_UB_22 0.0307829000
_diffrn_orient_matrix_UB_23 -0.0342712000
_diffrn_orient_matrix_UB_31 -0.0748607000
_diffrn_orient_matrix_UB_32 0.0095802000
_diffrn_orient_matrix_UB_33 0.0205967000
_diffrn_radiation_monochromator graphite
_diffrn_radiation_probe x-ray
_diffrn_radiation_type MoK\a
_diffrn_radiation_wavelength 0.71073
_diffrn_reflns_av_R_equivalents 0.0225
_diffrn_reflns_av_unetI/netI 0.0421
_diffrn_reflns_Laue_measured_fraction_full 0.999
_diffrn_reflns_Laue_measured_fraction_max 0.897
_diffrn_reflns_limit_h_max 9
_diffrn_reflns_limit_h_min -10
_diffrn_reflns_limit_k_max 18
_diffrn_reflns_limit_k_min -17
_diffrn_reflns_limit_l_max 18
_diffrn_reflns_limit_l_min -19
_diffrn_reflns_number 11770
_diffrn_reflns_point_group_measured_fraction_full 0.999
_diffrn_reflns_point_group_measured_fraction_max 0.897
_diffrn_reflns_theta_full 25.242
_diffrn_reflns_theta_max 28.498
_diffrn_reflns_theta_min 2.749
_diffrn_source 'fine-focus sealed X-ray tube'
_diffrn_source_type 'Enhance (Mo) X-ray Source'
_exptl_absorpt_coefficient_mu 0.871
_exptl_absorpt_correction_T_max 1.00000
_exptl_absorpt_correction_T_min 0.90820
_exptl_absorpt_correction_type multi-scan
_exptl_absorpt_process_details
;
CrysAlisPro 1.171.40.71a (Rigaku Oxford Diffraction, 2020)
Empirical absorption correction using spherical harmonics,
 implemented in SCALE3 ABSPACK scaling algorithm.
;
_exptl_crystal_colour 'clear brownish brown'
_exptl_crystal_colour_lustre clear
_exptl_crystal_colour_modifier brownish
_exptl_crystal_colour_primary brown
_exptl_crystal_density_diffrn 1.367
_exptl_crystal_description prism
_exptl_crystal_F_000 644
_exptl_crystal_size_max 0.24
_exptl_crystal_size_mid 0.18
_exptl_crystal_size_min 0.14
_refine_diff_density_max 0.836
_refine_diff_density_min -0.437
_refine_diff_density_rms 0.065
_refine_ls_extinction_method none
_refine_ls_goodness_of_fit_ref 1.043
_refine_ls_hydrogen_treatment constr
_refine_ls_matrix_type full
_refine_ls_number_parameters 345
_refine_ls_number_reflns 6749
_refine_ls_number_restraints 0
_refine_ls_restrained_S_all 1.043
_refine_ls_R_factor_all 0.0510
_refine_ls_R_factor_gt 0.0355
_refine_ls_shift/su_max 0.001
_refine_ls_shift/su_mean 0.000
_refine_ls_structure_factor_coef Fsqd
_refine_ls_weighting_details 'w=1/[\s^2^(Fo^2^)+(0.0325P)^2^+0.5939P] where P=(Fo^2^+2Fc^2^)/3'
_refine_ls_weighting_scheme calc
_refine_ls_wR_factor_gt 0.0759
_refine_ls_wR_factor_ref 0.0833
_reflns_Friedel_coverage 0.000
_reflns_number_gt 5469
_reflns_number_total 6749
_reflns_threshold_expression 'I > 2\s(I)'
_cod_data_source_file s5.cif
_cod_data_source_block 15823_bas001
_cod_database_code 1559973
_shelx_shelxl_version_number 2018/3
_chemical_oxdiff_formula 'C28 H38 N2 Ni1 O4'
_shelx_space_group_comment
;
The symmetry employed for this shelxl refinement is uniquely defined
by the following loop, which should always be used as a source of
symmetry information in preference to the above space-group names.
They are only intended as comments.
;
_shelx_estimated_absorpt_t_max 0.888
_shelx_estimated_absorpt_t_min 0.818
_reflns_odcompleteness_completeness 99.90
_reflns_odcompleteness_iscentric 1
_reflns_odcompleteness_theta 26.32
_olex2_refinement_description
;
1. Fixed Uiso
 At 1.2 times of:
  All C(H) groups, All C(H,H) groups
 At 1.5 times of:
  All C(H,H,H) groups
2.a Secondary CH2 refined with riding coordinates:
 C00F(H00A,H00B), C00K(H00D,H00F), C00N(H00G,H00H), C00Q(H00K,H00L), C00R(H00N,
 H00Q), C00T(H00R,H00T), C00U(H00U,H00V), C00V(H0AA,H), C00W(H00W,H00X),
 C00X(H00Y,HA), C00Y(H00Z,HB), C010(H01A,H01B), C011(H01C,H01D)
2.b Aromatic/amide H refined with riding coordinates:
 C00C(H00C), C00E(H00E), C00I(H00I), C00J(H00J), C00M(H00M), C00O(H00O),
 C00P(H00P), C00S(H00S)
2.c Idealised Me refined as rotating group:
 C00Z(H00,HC,HD), C012(H01E,H01F,H01G)
;
_olex2_submission_special_instructions 'No special instructions were received'
_oxdiff_exptl_absorpt_empirical_details
;
Empirical correction (ABSPACK) includes:
- Absorption correction using spherical harmonics
- Frame scaling
;
_oxdiff_exptl_absorpt_empirical_full_max 1.127
_oxdiff_exptl_absorpt_empirical_full_min 0.881

loop_
_space_group_symop_operation_xyz
'x, y, z'
'-x, -y, -z'

loop_
_atom_site_label
_atom_site_type_symbol
_atom_site_fract_x
_atom_site_fract_y
_atom_site_fract_z
_atom_site_U_iso_or_equiv
_atom_site_adp_type
_atom_site_occupancy
_atom_site_site_symmetry_order
_atom_site_calc_flag
_atom_site_refinement_flags_posn
_atom_site_refinement_flags_adp
_atom_site_refinement_flags_occupancy
_atom_site_disorder_assembly
_atom_site_disorder_group
Ni01 Ni 0.34550(3) 0.56802(2) 0.53069(2) 0.01428(7) Uani 1 1 d . . . . .
Cl00 Cl 0.11283(7) 0.82657(4) 0.46222(4) 0.02639(12) Uani 1 1 d . . . . .
Cl1 Cl 0.09346(8) 0.80999(5) 0.26158(4) 0.03915(15) Uani 1 1 d . . . . .
O004 O 0.45405(17) 0.68960(9) 0.52147(9) 0.0162(3) Uani 1 1 d . . . . .
O005 O 0.28656(17) 0.55388(9) 0.40187(9) 0.0164(3) Uani 1 1 d . . . . .
O006 O 0.24714(18) 0.56764(10) 0.22510(9) 0.0191(3) Uani 1 1 d . . . . .
O007 O 0.60591(18) 0.84434(10) 0.47208(9) 0.0192(3) Uani 1 1 d . . . . .
N008 N 0.2464(2) 0.44314(12) 0.53719(11) 0.0161(3) Uani 1 1 d . . . . .
N009 N 0.3968(2) 0.58572(12) 0.65973(11) 0.0158(3) Uani 1 1 d . . . . .
C00A C 0.1878(2) 0.48082(14) 0.34492(13) 0.0150(4) Uani 1 1 d . . . . .
C00B C 0.5382(2) 0.75678(14) 0.58997(13) 0.0152(4) Uani 1 1 d . . . . .
C00C C 0.4801(3) 0.66286(15) 0.71467(13) 0.0178(4) Uani 1 1 d . . . . .
H00C H 0.493439 0.661740 0.778660 0.021 Uiso 1 1 calc R . . . .
C00D C 0.5535(3) 0.74971(14) 0.68608(13) 0.0172(4) Uani 1 1 d . . . . .
C00E C 0.7095(3) 0.91872(15) 0.63506(13) 0.0194(4) Uani 1 1 d . . . . .
H00E H 0.761996 0.975068 0.618337 0.023 Uiso 1 1 calc R . . . .
C00F C 0.3033(3) 0.41158(14) 0.63043(13) 0.0191(4) Uani 1 1 d . . . . .
H00A H 0.418031 0.382826 0.635720 0.023 Uiso 1 1 calc R . . . .
H00B H 0.214124 0.362875 0.640817 0.023 Uiso 1 1 calc R . . . .
C00G C 0.1587(3) 0.48595(14) 0.24667(13) 0.0163(4) Uani 1 1 d . . . . .
C00H C 0.1110(2) 0.39598(14) 0.37310(13) 0.0161(4) Uani 1 1 d . . . . .
C00I C 0.0528(3) 0.41327(15) 0.18275(13) 0.0189(4) Uani 1 1 d . . . . .
H00I H 0.032567 0.418982 0.119306 0.023 Uiso 1 1 calc R . . . .
C00J C 0.1520(3) 0.38105(14) 0.46937(13) 0.0172(4) Uani 1 1 d . . . . .
H00J H 0.106895 0.321706 0.484137 0.021 Uiso 1 1 calc R . . . .
C00K C 0.3203(3) 0.50413(15) 0.70066(13) 0.0191(4) Uani 1 1 d . . . . .
H00D H 0.202947 0.518347 0.712552 0.023 Uiso 1 1 calc R . . . .
H00F H 0.399116 0.495488 0.759317 0.023 Uiso 1 1 calc R . . . .
C00L C 0.6221(2) 0.84413(14) 0.56652(13) 0.0163(4) Uani 1 1 d . . . . .
C00M C 0.0053(3) 0.32166(14) 0.30565(14) 0.0191(4) Uani 1 1 d . . . . .
H00M H -0.044257 0.266022 0.324926 0.023 Uiso 1 1 calc R . . . .
C00N C 0.6835(3) 0.93056(14) 0.44327(13) 0.0177(4) Uani 1 1 d . . . . .
H00G H 0.811503 0.941052 0.471126 0.021 Uiso 1 1 calc R . . . .
H00H H 0.626200 0.988532 0.463347 0.021 Uiso 1 1 calc R . . . .
C00O C -0.0252(3) 0.33030(14) 0.21232(14) 0.0193(4) Uani 1 1 d . . . . .
H00O H -0.097162 0.281530 0.168670 0.023 Uiso 1 1 calc R . . . .
C00P C 0.7201(3) 0.91059(15) 0.73020(13) 0.0211(4) Uani 1 1 d . . . . .
H00P H 0.778259 0.961734 0.775984 0.025 Uiso 1 1 calc R . . . .
C00Q C 0.7322(3) 1.00291(15) 0.30123(14) 0.0197(4) Uani 1 1 d . . . . .
H00K H 0.673941 1.060950 0.320086 0.024 Uiso 1 1 calc R . . . .
H00L H 0.859959 1.015028 0.329438 0.024 Uiso 1 1 calc R . . . .
C00R C 0.6542(3) 0.91401(15) 0.33799(14) 0.0204(4) Uani 1 1 d . . . . .
H00N H 0.525925 0.902431 0.310981 0.024 Uiso 1 1 calc R . . . .
H00Q H 0.711187 0.855608 0.318749 0.024 Uiso 1 1 calc R . . . .
C00S C 0.6451(3) 0.82781(15) 0.75527(13) 0.0201(4) Uani 1 1 d . . . . .
H00S H 0.654003 0.822377 0.818278 0.024 Uiso 1 1 calc R . . . .
C00T C 0.7725(3) 1.07981(15) 0.15783(14) 0.0225(4) Uani 1 1 d . . . . .
H00R H 0.697081 1.132510 0.170320 0.027 Uiso 1 1 calc R . . . .
H00T H 0.894922 1.101434 0.191478 0.027 Uiso 1 1 calc R . . . .
C00U C 0.7077(3) 0.98809(15) 0.19525(14) 0.0223(4) Uani 1 1 d . . . . .
H00U H 0.580888 0.970859 0.167092 0.027 Uiso 1 1 calc R . . . .
H00V H 0.773858 0.933187 0.176797 0.027 Uiso 1 1 calc R . . . .
C00V C 0.1975(3) 0.76905(16) 0.36762(14) 0.0240(4) Uani 1 1 d . . . . .
H0AA H 0.174445 0.697817 0.362365 0.029 Uiso 1 1 calc R . . . .
H H 0.327034 0.784767 0.379288 0.029 Uiso 1 1 calc R . . . .
C00W C 0.2468(3) 0.57075(15) 0.12889(13) 0.0217(4) Uani 1 1 d . . . . .
H00W H 0.127636 0.582655 0.095651 0.026 Uiso 1 1 calc R . . . .
H00X H 0.278255 0.508090 0.100732 0.026 Uiso 1 1 calc R . . . .
C00X C 0.5485(3) 0.73100(16) 0.01080(14) 0.0256(5) Uani 1 1 d . . . . .
H00Y H 0.536613 0.737029 -0.055005 0.031 Uiso 1 1 calc R . . . .
HA H 0.534611 0.795414 0.043017 0.031 Uiso 1 1 calc R . . . .
C00Y C 0.3831(3) 0.65324(16) 0.12258(13) 0.0218(4) Uani 1 1 d . . . . .
H00Z H 0.500327 0.642775 0.159170 0.026 Uiso 1 1 calc R . . . .
HB H 0.347927 0.715854 0.148709 0.026 Uiso 1 1 calc R . . . .
C00Z C 0.8843(3) 0.76622(16) 0.02273(15) 0.0272(5) Uani 1 1 d . . . . .
H00 H 0.867765 0.759171 -0.044153 0.041 Uiso 1 1 calc GR . . . .
HC H 1.000247 0.745716 0.049246 0.041 Uiso 1 1 calc GR . . . .
HD H 0.877940 0.834201 0.046561 0.041 Uiso 1 1 calc GR . . . .
C010 C 0.7367(3) 0.70198(16) 0.04900(16) 0.0277(5) Uani 1 1 d . . . . .
H01A H 0.744368 0.633387 0.025043 0.033 Uiso 1 1 calc R . . . .
H01B H 0.756922 0.707454 0.116640 0.033 Uiso 1 1 calc R . . . .
C011 C 0.3969(3) 0.65766(17) 0.02130(14) 0.0256(5) Uani 1 1 d . . . . .
H01C H 0.283085 0.675713 -0.013036 0.031 Uiso 1 1 calc R . . . .
H01D H 0.415929 0.592247 -0.006782 0.031 Uiso 1 1 calc R . . . .
C012 C 0.7689(3) 1.06330(18) 0.05365(16) 0.0346(6) Uani 1 1 d . . . . .
H01E H 0.649064 1.039728 0.019807 0.052 Uiso 1 1 calc GR . . . .
H01F H 0.851137 1.015221 0.041260 0.052 Uiso 1 1 calc GR . . . .
H01G H 0.804271 1.124533 0.034037 0.052 Uiso 1 1 calc GR . . . .

loop_
_atom_site_aniso_label
_atom_site_aniso_U_11
_atom_site_aniso_U_22
_atom_site_aniso_U_33
_atom_site_aniso_U_23
_atom_site_aniso_U_13
_atom_site_aniso_U_12
Ni01 0.01641(13) 0.01507(13) 0.01183(12) 0.00344(9) 0.00330(9) 0.00091(9)
Cl00 0.0288(3) 0.0222(3) 0.0302(3) 0.0031(2) 0.0112(2) 0.0037(2)
Cl1 0.0434(4) 0.0479(4) 0.0247(3) 0.0077(3) -0.0017(2) 0.0191(3)
O004 0.0194(7) 0.0169(7) 0.0120(6) 0.0022(5) 0.0027(5) 0.0002(5)
O005 0.0183(7) 0.0159(7) 0.0144(6) 0.0017(5) 0.0034(5) -0.0025(5)
O006 0.0252(8) 0.0184(7) 0.0132(6) 0.0015(6) 0.0055(5) -0.0050(6)
O007 0.0242(7) 0.0174(7) 0.0153(7) 0.0031(6) 0.0036(5) -0.0030(6)
N008 0.0173(8) 0.0182(8) 0.0142(8) 0.0051(7) 0.0047(6) 0.0024(6)
N009 0.0152(8) 0.0178(8) 0.0161(8) 0.0057(7) 0.0046(6) 0.0044(6)
C00A 0.0142(9) 0.0152(9) 0.0152(9) 0.0006(8) 0.0024(7) 0.0021(7)
C00B 0.0133(9) 0.0165(9) 0.0152(9) 0.0002(8) 0.0022(7) 0.0037(7)
C00C 0.0171(10) 0.0233(10) 0.0139(9) 0.0042(8) 0.0031(7) 0.0066(8)
C00D 0.0163(10) 0.0204(10) 0.0147(9) 0.0028(8) 0.0022(7) 0.0043(8)
C00E 0.0177(10) 0.0184(10) 0.0208(10) 0.0025(8) 0.0012(8) 0.0008(8)
C00F 0.0207(10) 0.0207(10) 0.0173(9) 0.0081(8) 0.0041(8) 0.0020(8)
C00G 0.0171(10) 0.0151(9) 0.0179(9) 0.0033(8) 0.0061(7) 0.0013(7)
C00H 0.0164(10) 0.0151(9) 0.0177(9) 0.0025(8) 0.0050(7) 0.0023(7)
C00I 0.0212(10) 0.0208(10) 0.0144(9) 0.0018(8) 0.0034(8) 0.0017(8)
C00J 0.0167(10) 0.0163(10) 0.0204(10) 0.0066(8) 0.0057(8) 0.0026(7)
C00K 0.0206(10) 0.0231(11) 0.0161(9) 0.0084(8) 0.0062(8) 0.0037(8)
C00L 0.0156(10) 0.0192(10) 0.0138(9) 0.0018(8) 0.0022(7) 0.0040(7)
C00M 0.0191(10) 0.0159(10) 0.0232(10) 0.0047(8) 0.0061(8) 0.0000(8)
C00N 0.0189(10) 0.0144(9) 0.0206(10) 0.0038(8) 0.0053(8) 0.0006(7)
C00O 0.0191(10) 0.0162(10) 0.0204(10) -0.0018(8) 0.0025(8) -0.0019(8)
C00P 0.0199(10) 0.0233(11) 0.0161(9) -0.0026(8) -0.0021(8) 0.0027(8)
C00Q 0.0210(10) 0.0179(10) 0.0202(10) 0.0033(8) 0.0049(8) -0.0012(8)
C00R 0.0240(11) 0.0179(10) 0.0192(10) 0.0030(8) 0.0050(8) -0.0004(8)
C00S 0.0212(10) 0.0237(11) 0.0144(9) 0.0021(8) 0.0012(8) 0.0050(8)
C00T 0.0231(11) 0.0213(11) 0.0258(11) 0.0081(9) 0.0088(9) 0.0027(8)
C00U 0.0244(11) 0.0203(10) 0.0228(10) 0.0039(9) 0.0065(8) 0.0001(8)
C00V 0.0243(11) 0.0264(11) 0.0207(10) 0.0030(9) 0.0023(8) 0.0072(9)
C00W 0.0261(11) 0.0255(11) 0.0133(9) 0.0039(8) 0.0040(8) -0.0014(9)
C00X 0.0322(12) 0.0298(12) 0.0156(10) 0.0057(9) 0.0068(9) -0.0014(9)
C00Y 0.0250(11) 0.0248(11) 0.0157(9) 0.0045(8) 0.0043(8) -0.0006(8)
C00Z 0.0290(12) 0.0299(12) 0.0242(11) 0.0024(10) 0.0103(9) 0.0011(9)
C010 0.0295(12) 0.0258(12) 0.0281(11) 0.0044(10) 0.0076(9) -0.0002(9)
C011 0.0271(12) 0.0325(12) 0.0159(10) 0.0045(9) 0.0027(8) -0.0035(9)
C012 0.0453(15) 0.0320(13) 0.0299(12) 0.0124(11) 0.0129(11) -0.0020(11)

loop_
_atom_type_symbol
_atom_type_description
_atom_type_scat_dispersion_real
_atom_type_scat_dispersion_imag
_atom_type_scat_source
C C 0.0033 0.0016 'International Tables Vol C Tables 4.2.6.8 and 6.1.1.4'
H H 0.0000 0.0000 'International Tables Vol C Tables 4.2.6.8 and 6.1.1.4'
Cl Cl 0.1484 0.1585 'International Tables Vol C Tables 4.2.6.8 and 6.1.1.4'
N N 0.0061 0.0033 'International Tables Vol C Tables 4.2.6.8 and 6.1.1.4'
Ni Ni 0.3393 1.1124 'International Tables Vol C Tables 4.2.6.8 and 6.1.1.4'
O O 0.0106 0.0060 'International Tables Vol C Tables 4.2.6.8 and 6.1.1.4'

loop_
_geom_angle_atom_site_label_1
_geom_angle_atom_site_label_2
_geom_angle_atom_site_label_3
_geom_angle
_geom_angle_site_symmetry_1
_geom_angle_site_symmetry_3
_geom_angle_publ_flag
O004 Ni01 N008 176.91(6) . . ?
O005 Ni01 O004 84.68(6) . . ?
O005 Ni01 N008 94.22(6) . . ?
O005 Ni01 N009 177.57(6) . . ?
N009 Ni01 O004 94.74(6) . . ?
N009 Ni01 N008 86.48(7) . . ?
C00B O004 Ni01 127.42(12) . . ?
C00A O005 Ni01 127.43(12) . . ?
C00G O006 C00W 116.98(15) . . ?
C00L O007 C00N 116.86(14) . . ?
C00F N008 Ni01 112.96(12) . . ?
C00J N008 Ni01 127.35(13) . . ?
C00J N008 C00F 119.33(16) . . ?
C00C N009 Ni01 126.77(13) . . ?
C00C N009 C00K 119.07(16) . . ?
C00K N009 Ni01 113.99(12) . . ?
O005 C00A C00G 117.69(16) . . ?
O005 C00A C00H 124.86(17) . . ?
C00H C00A C00G 117.44(17) . . ?
O004 C00B C00D 124.83(17) . . ?
O004 C00B C00L 118.00(16) . . ?
C00D C00B C00L 117.17(17) . . ?
N009 C00C C00D 125.95(17) . . ?
C00B C00D C00C 120.23(17) . . ?
C00B C00D C00S 120.48(17) . . ?
C00S C00D C00C 119.28(17) . . ?
C00L C00E C00P 120.66(18) . . ?
N008 C00F C00K 105.99(15) . . ?
O006 C00G C00A 113.67(16) . . ?
C00I C00G O006 125.31(17) . . ?
C00I C00G C00A 121.01(17) . . ?
C00A C00H C00J 120.12(17) . . ?
C00M C00H C00A 120.21(17) . . ?
C00M C00H C00J 119.48(17) . . ?
C00G C00I C00O 120.63(18) . . ?
N008 C00J C00H 125.31(17) . . ?
N009 C00K C00F 107.02(14) . . ?
O007 C00L C00B 113.77(16) . . ?
O007 C00L C00E 125.20(17) . . ?
C00E C00L C00B 121.03(17) . . ?
C00O C00M C00H 120.95(17) . . ?
O007 C00N C00R 107.92(15) . . ?
C00M C00O C00I 119.69(18) . . ?
C00S C00P C00E 120.00(18) . . ?
C00U C00Q C00R 112.79(16) . . ?
C00N C00R C00Q 111.37(16) . . ?
C00P C00S C00D 120.64(18) . . ?
C012 C00T C00U 113.75(17) . . ?
C00Q C00U C00T 112.80(17) . . ?
Cl00 C00V Cl1 110.48(11) . . ?
O006 C00W C00Y 108.26(16) . . ?
C010 C00X C011 113.91(18) . . ?
C00W C00Y C011 111.16(16) . . ?
C00X C010 C00Z 112.70(18) . . ?
C00Y C011 C00X 113.89(17) . . ?

loop_
_geom_bond_atom_site_label_1
_geom_bond_atom_site_label_2
_geom_bond_distance
_geom_bond_site_symmetry_2
_geom_bond_publ_flag
Ni01 O004 1.8446(13) . ?
Ni01 O005 1.8425(13) . ?
Ni01 N008 1.8468(16) . ?
Ni01 N009 1.8442(16) . ?
Cl00 C00V 1.771(2) . ?
Cl1 C00V 1.773(2) . ?
O004 C00B 1.308(2) . ?
O005 C00A 1.309(2) . ?
O006 C00G 1.374(2) . ?
O006 C00W 1.424(2) . ?
O007 C00L 1.373(2) . ?
O007 C00N 1.436(2) . ?
N008 C00F 1.479(2) . ?
N008 C00J 1.288(2) . ?
N009 C00C 1.292(3) . ?
N009 C00K 1.476(2) . ?
C00A C00G 1.431(3) . ?
C00A C00H 1.413(3) . ?
C00B C00D 1.414(2) . ?
C00B C00L 1.434(3) . ?
C00C C00D 1.429(3) . ?
C00D C00S 1.421(3) . ?
C00E C00L 1.376(3) . ?
C00E C00P 1.407(3) . ?
C00F C00K 1.514(3) . ?
C00G C00I 1.373(3) . ?
C00H C00J 1.432(3) . ?
C00H C00M 1.412(3) . ?
C00I C00O 1.406(3) . ?
C00M C00O 1.369(3) . ?
C00N C00R 1.509(3) . ?
C00P C00S 1.362(3) . ?
C00Q C00R 1.527(3) . ?
C00Q C00U 1.522(3) . ?
C00T C00U 1.526(3) . ?
C00T C012 1.519(3) . ?
C00W C00Y 1.511(3) . ?
C00X C010 1.520(3) . ?
C00X C011 1.527(3) . ?
C00Y C011 1.526(3) . ?
C00Z C010 1.526(3) . ?
